data_7035201
loop_
_publ_author_name
'Yu, Baoyi'
'Hamad, Fatma B.'
'Sels, Bert'
'Van Hecke, Kristof'
'Verpoort, Francis'

_publ_section_title
;
 Ruthenium indenylidene complexes bearing N-alkyl/N-mesityl-substituted
 N-heterocyclic carbene ligands.
;
_journal_issue 26
_journal_name_full 'Dalton transactions (Cambridge, England : 2003)'
_journal_page_first 11835
_journal_page_last 11842
_journal_paper_doi 10.1039/c5dt00967g
_journal_volume 44
_journal_year 2015
_chemical_formula_moiety 'C46 H61 Cl2 N2 P Ru'
_chemical_formula_sum 'C46 H61 Cl2 N2 P Ru'
_chemical_formula_weight 844.91
_chemical_name_systematic
;
 ?
;
_space_group_crystal_system triclinic
_space_group_IT_number 2
_space_group_name_Hall '-P 1'
_space_group_name_H-M_alt 'P -1'
_symmetry_space_group_name_Hall '-P 1'
_symmetry_space_group_name_H-M 'P -1'
_atom_sites_solution_hydrogens geom
_atom_sites_solution_primary direct
_audit_creation_date 2014-08-05
_audit_creation_method
;
Olex2 1.2
(compiled 2014.07.22 svn.r2960 for OlexSys, GUI svn.r4862)
;
_audit_update_record
;
2015-02-13 deposited with the CCDC.
2015-05-15 downloaded from the CCDC.
;
_cell_angle_alpha 92.110(3)
_cell_angle_beta 100.964(4)
_cell_angle_gamma 102.538(4)
_cell_formula_units_Z 2
_cell_length_a 9.8957(5)
_cell_length_b 12.6238(6)
_cell_length_c 17.6587(6)
_cell_measurement_reflns_used 7355
_cell_measurement_temperature 100.0(1)
_cell_measurement_theta_max 75.7880
_cell_measurement_theta_min 4.2510
_cell_volume 2107.00(17)
_computing_cell_refinement
;
CrysAlisPro, Agilent Technologies,
Version 1.171.36.32 (release 02-08-2013 CrysAlis171 .NET)
(compiled Aug  2 2013,16:46:58)
;
_computing_data_collection
;
CrysAlisPro, Agilent Technologies,
Version 1.171.36.32 (release 02-08-2013 CrysAlis171 .NET)
(compiled Aug  2 2013,16:46:58)
;
_computing_data_reduction
;
CrysAlisPro, Agilent Technologies,
Version 1.171.36.32 (release 02-08-2013 CrysAlis171 .NET)
(compiled Aug  2 2013,16:46:58)
;
_computing_molecular_graphics 'Olex2 (Dolomanov et al., 2009)'
_computing_publication_material 'Olex2 (Dolomanov et al., 2009)'
_computing_structure_refinement 'ShelXL (Sheldrick, 2008)'
_computing_structure_solution 'ShelXS (Sheldrick, 2008)'
_diffrn_ambient_temperature 100.0(1)
_diffrn_detector_area_resol_mean 10.4839
_diffrn_measured_fraction_theta_full 0.994
_diffrn_measured_fraction_theta_max 0.974
_diffrn_measurement_details
;
  1 omega  -97.00  -38.00   1.0000    2.4700
omega____ theta____ kappa____ phi______ frames
    -      -41.6798  174.0000    8.0000 59

  2 omega   52.00   88.00   1.0000    2.4700
omega____ theta____ kappa____ phi______ frames
    -       41.6798 -114.0000  138.0000 36

  3 omega   74.00   99.00   1.0000    2.4700
omega____ theta____ kappa____ phi______ frames
    -       41.6798  174.0000    8.0000 25

  4 omega -109.00  -83.00   1.0000   11.0000
omega____ theta____ kappa____ phi______ frames
    -      -43.5000 -174.0000   -1.0000 26

  5 omega  -66.00  -41.00   1.0000   11.0000
omega____ theta____ kappa____ phi______ frames
    -      -43.5000  114.0000 -131.0000 25

  6 omega   76.00  110.00   1.0000   11.0000
omega____ theta____ kappa____ phi______ frames
    -      111.0000 -114.0000  138.0000 34

  7 omega   83.00  108.00   1.0000   11.0000
omega____ theta____ kappa____ phi______ frames
    -      111.0000  174.0000    8.0000 25

  8 omega  117.00  144.00   1.0000   11.0000
omega____ theta____ kappa____ phi______ frames
    -      111.0000  114.0000 -131.0000 27

  9 omega  110.00  138.00   1.0000   11.0000
omega____ theta____ kappa____ phi______ frames
    -      111.0000 -174.0000   -1.0000 28

 10 omega -115.00  -14.00   1.0000    2.4700
omega____ theta____ kappa____ phi______ frames
    -      -41.6798  -57.0000  -90.0000 101

 11 omega   26.00   87.00   1.0000    2.4700
omega____ theta____ kappa____ phi______ frames
    -       41.6798 -125.0000 -150.0000 61

 12 omega -126.00  -98.00   1.0000   11.0000
omega____ theta____ kappa____ phi______ frames
    -      -43.5000  -94.0000   60.0000 28

 13 omega -125.00  -98.00   1.0000   11.0000
omega____ theta____ kappa____ phi______ frames
    -      -43.5000  -94.0000 -150.0000 27

 14 omega  -55.00   30.00   1.0000   11.0000
omega____ theta____ kappa____ phi______ frames
    -      -43.5000   45.0000   60.0000 85

 15 omega -124.00  -82.00   1.0000   11.0000
omega____ theta____ kappa____ phi______ frames
    -      -43.5000  -94.0000    0.0000 42

 16 omega   39.00   98.00   1.0000   11.0000
omega____ theta____ kappa____ phi______ frames
    -      111.0000  -45.0000   90.0000 59

 17 omega   55.00   95.00   1.0000   11.0000
omega____ theta____ kappa____ phi______ frames
    -      111.0000  -94.0000    0.0000 40

 18 omega   64.00   91.00   1.0000   11.0000
omega____ theta____ kappa____ phi______ frames
    -      111.0000  -30.0000  150.0000 27

 19 omega   94.00  150.00   1.0000   11.0000
omega____ theta____ kappa____ phi______ frames
    -      111.0000  125.0000  -30.0000 56

 20 omega   59.00  100.00   1.0000   11.0000
omega____ theta____ kappa____ phi______ frames
    -      111.0000  -77.0000 -180.0000 41

 21 omega   30.00   87.00   1.0000   11.0000
omega____ theta____ kappa____ phi______ frames
    -      111.0000  -15.0000   60.0000 57

 22 omega   46.00   98.00   1.0000   11.0000
omega____ theta____ kappa____ phi______ frames
    -      111.0000  -45.0000   30.0000 52

 23 omega   41.00   92.00   1.0000   11.0000
omega____ theta____ kappa____ phi______ frames
    -      111.0000  -45.0000 -150.0000 51

 24 omega   39.00   95.00   1.0000   11.0000
omega____ theta____ kappa____ phi______ frames
    -      111.0000  -45.0000  150.0000 56

 25 omega   72.00   98.00   1.0000   11.0000
omega____ theta____ kappa____ phi______ frames
    -      111.0000  -45.0000  -30.0000 26

 26 omega   59.00  109.00   1.0000   11.0000
omega____ theta____ kappa____ phi______ frames
    -      111.0000  -94.0000  150.0000 50

 27 omega   39.00  101.00   1.0000   11.0000
omega____ theta____ kappa____ phi______ frames
    -      111.0000 -125.0000    0.0000 62

 28 omega  135.00  171.00   1.0000   11.0000
omega____ theta____ kappa____ phi______ frames
    -      111.0000   30.0000   90.0000 36

 29 omega   99.00  158.00   1.0000   11.0000
omega____ theta____ kappa____ phi______ frames
    -      111.0000  125.0000 -180.0000 59

 30 omega   57.00   90.00   1.0000   11.0000
omega____ theta____ kappa____ phi______ frames
    -      111.0000  -30.0000 -150.0000 33

 31 omega   66.00  109.00   1.0000   11.0000
omega____ theta____ kappa____ phi______ frames
    -      111.0000 -125.0000   90.0000 43

 32 omega   72.00  106.00   1.0000   11.0000
omega____ theta____ kappa____ phi______ frames
    -      111.0000 -125.0000  -60.0000 34

 33 omega  117.00  142.00   1.0000   11.0000
omega____ theta____ kappa____ phi______ frames
    -      111.0000  -77.0000 -180.0000 25

 34 omega   84.00  128.00   1.0000   11.0000
omega____ theta____ kappa____ phi______ frames
    -      111.0000   30.0000   90.0000 44

 35 omega  102.00  178.00   1.0000   11.0000
omega____ theta____ kappa____ phi______ frames
    -      111.0000  125.0000   90.0000 76

 36 omega   96.00  123.00   1.0000   11.0000
omega____ theta____ kappa____ phi______ frames
    -      111.0000  -15.0000   60.0000 27

 37 omega  139.00  164.00   1.0000   11.0000
omega____ theta____ kappa____ phi______ frames
    -      111.0000  -15.0000   60.0000 25

 38 omega   95.00  178.00   1.0000   11.0000
omega____ theta____ kappa____ phi______ frames
    -      111.0000  125.0000 -150.0000 83

 39 omega   59.00   90.00   1.0000   11.0000
omega____ theta____ kappa____ phi______ frames
    -      111.0000  -61.0000  -30.0000 31

 40 omega  113.00  164.00   1.0000   11.0000
omega____ theta____ kappa____ phi______ frames
    -      111.0000   61.0000  150.0000 51

 41 omega   64.00   91.00   1.0000   11.0000
omega____ theta____ kappa____ phi______ frames
    -      111.0000   15.0000  -30.0000 27

 42 omega  118.00  166.00   1.0000   11.0000
omega____ theta____ kappa____ phi______ frames
    -      111.0000   15.0000  -30.0000 48

 43 omega   39.00   91.00   1.0000   11.0000
omega____ theta____ kappa____ phi______ frames
    -      111.0000  -30.0000  -60.0000 52

 44 omega   83.00  108.00   1.0000   11.0000
omega____ theta____ kappa____ phi______ frames
    -      111.0000   61.0000  150.0000 25
;
_diffrn_measurement_device_type 'SuperNova, Dual, Cu at zero, Atlas'
_diffrn_measurement_method '\w scans'
_diffrn_orient_matrix_UB_11 -0.0384776000
_diffrn_orient_matrix_UB_12 0.0105235000
_diffrn_orient_matrix_UB_13 -0.0876907000
_diffrn_orient_matrix_UB_21 0.1572060000
_diffrn_orient_matrix_UB_22 0.0178385000
_diffrn_orient_matrix_UB_23 -0.0044999000
_diffrn_orient_matrix_UB_31 -0.0183263000
_diffrn_orient_matrix_UB_32 -0.1237129000
_diffrn_orient_matrix_UB_33 -0.0154764000
_diffrn_radiation_monochromator mirror
_diffrn_radiation_type CuK\a
_diffrn_radiation_wavelength 1.54184
_diffrn_reflns_av_R_equivalents 0.0630
_diffrn_reflns_av_unetI/netI 0.0657
_diffrn_reflns_laue_measured_fraction_full 0.994
_diffrn_reflns_laue_measured_fraction_max 0.974
_diffrn_reflns_limit_h_max 12
_diffrn_reflns_limit_h_min -12
_diffrn_reflns_limit_k_max 13
_diffrn_reflns_limit_k_min -15
_diffrn_reflns_limit_l_max 22
_diffrn_reflns_limit_l_min -21
_diffrn_reflns_number 24516
_diffrn_reflns_point_group_measured_fraction_full 0.994
_diffrn_reflns_point_group_measured_fraction_max 0.974
_diffrn_reflns_theta_full 67.684
_diffrn_reflns_theta_max 76.456
_diffrn_reflns_theta_min 3.599
_diffrn_source 'SuperNova (Cu) X-ray Source'
_exptl_absorpt_coefficient_mu 4.782
_exptl_absorpt_correction_T_max 1.00000
_exptl_absorpt_correction_T_min 0.73072
_exptl_absorpt_correction_type multi-scan
_exptl_absorpt_process_details
;
CrysAlisPro, Agilent Technologies,
Version 1.171.36.32 (release 02-08-2013 CrysAlis171 .NET)
(compiled Aug  2 2013,16:46:58)
Empirical absorption correction using spherical harmonics,
 implemented in SCALE3 ABSPACK scaling algorithm.
;
_exptl_crystal_colour 'clear light red'
_exptl_crystal_colour_lustre clear
_exptl_crystal_colour_modifier light
_exptl_crystal_colour_primary red
_exptl_crystal_density_diffrn 1.332
_exptl_crystal_description plate
_exptl_crystal_F_000 888
_exptl_crystal_size_max 0.2854
_exptl_crystal_size_mid 0.1437
_exptl_crystal_size_min 0.0598
_refine_diff_density_max 0.668
_refine_diff_density_min -1.088
_refine_diff_density_rms 0.085
_refine_ls_extinction_method none
_refine_ls_goodness_of_fit_ref 1.030
_refine_ls_hydrogen_treatment constr
_refine_ls_matrix_type full
_refine_ls_number_parameters 519
_refine_ls_number_reflns 8618
_refine_ls_number_restraints 57
_refine_ls_restrained_S_all 1.032
_refine_ls_R_factor_all 0.0710
_refine_ls_R_factor_gt 0.0533
_refine_ls_shift/su_max 0.000
_refine_ls_shift/su_mean 0.000
_refine_ls_structure_factor_coef Fsqd
_refine_ls_weighting_details 'w=1/[\s^2^(Fo^2^)+(0.0764P)^2^+1.2529P] where P=(Fo^2^+2Fc^2^)/3'
_refine_ls_weighting_scheme calc
_refine_ls_wR_factor_gt 0.1366
_refine_ls_wR_factor_ref 0.1531
_reflns_Friedel_coverage 0.000
_reflns_number_gt 6723
_reflns_number_total 8618
_reflns_threshold_expression 'I > 2\s(I)'
_cod_data_source_file c5dt00967g2.cif
_cod_data_source_block fv075
_cod_depositor_comments 'Adding full bibliography for 7035200--7035203.cif.'
_cod_database_code 7035201
_shelxl_version_number 2013-4
_chemical_oxdiff_formula 'Ru2 C40 H80 Cl4 P2 N4 '
_shelx_space_group_comment
;
The symmetry employed for this shelxl refinement is uniquely defined
by the following loop, which should always be used as a source of
symmetry information in preference to the above space-group names.
They are only intended as comments.
;
_reflns_odcompleteness_completeness 99.21
_reflns_odcompleteness_iscentric 1
_reflns_odcompleteness_theta 74.33
_olex2_refinement_description
;
1. Fixed Uiso
 At 1.2 times of:
  All C(H) groups, All C(H,H) groups
 At 1.5 times of:
  All C(H,H,H) groups
2. Restrained distances
 C10A-C11A = C11A-C12A = C12A-C13A = C13A-C14A = C14A-C15A = C15A-C10A
 1.39 with sigma of 0.01
 C10B-C11B = C11B-C12B = C12B-C13B = C13B-C14B = C14B-C15B = C15B-C10B
 1.39 with sigma of 0.01
 C3B-C10B
 1.48 with sigma of 0.01
 C1A-C2A
 1.43 with sigma of 0.01
 C2A-C3A
 1.43 with sigma of 0.01
 C3A-C4A
 1.44 with sigma of 0.01
 C4A-C9A
 1.44 with sigma of 0.01
 C9A-C1A
 1.44 with sigma of 0.01
 C1B-C2B
 1.43 with sigma of 0.01
 C2B-C3B
 1.43 with sigma of 0.01
 C3B-C4B
 1.44 with sigma of 0.01
 C4B-C9B
 1.44 with sigma of 0.01
 C9B-C1B
 1.44 with sigma of 0.01
 C4A-C5A
 1.42 with sigma of 0.01
 C5A-C6A
 1.37 with sigma of 0.01
 C6A-C7A
 1.42 with sigma of 0.01
 C7A-C8A
 1.36 with sigma of 0.01
 C8A-C9A
 1.42 with sigma of 0.01
 C4B-C5B
 1.42 with sigma of 0.01
 C5B-C6B
 1.37 with sigma of 0.01
 C6B-C7B
 1.42 with sigma of 0.01
 C7B-C8B
 1.36 with sigma of 0.01
 C8B-C9B
 1.42 with sigma of 0.01
 C4B-C6B
 2.4 with sigma of 0.02
 C5B-C7B
 2.43 with sigma of 0.02
 C6B-C8B
 2.42 with sigma of 0.02
 C7B-C9B
 2.4 with sigma of 0.02
 C8B-C4B
 2.47 with sigma of 0.02
 C9B-C5B
 2.47 with sigma of 0.02
3. Restrained planarity
 C10A, C11A, C12A, C13A, C14A, C15A
 with sigma of 0.01
 C10B, C11B, C12B, C13B, C14B, C15B
 with sigma of 0.01
 C1A, C2A, C3A, C4A, C9A, C5A, C6A, C7A, C8A
 with sigma of 0.01
 C1B, C2B, C3B, C4B, C9B, C5B, C6B, C7B, C8B
 with sigma of 0.01
4. Uiso/Uaniso restraints and constraints
Uanis(C1A) = Uanis(C1B)
Uanis(C2A) = Uanis(C2B)
Uanis(C3A) = Uanis(C3B)
Uanis(C4A) = Uanis(C4B)
Uanis(C5A) = Uanis(C5B)
Uanis(C6A) = Uanis(C6B)
Uanis(C7A) = Uanis(C7B)
Uanis(C8A) = Uanis(C8B)
Uanis(C9A) = Uanis(C9B)
Uanis(C10A) = Uanis(C10B)
Uanis(C11A) = Uanis(C11B)
Uanis(C12A) = Uanis(C12B)
Uanis(C13A) = Uanis(C13B)
Uanis(C14A) = Uanis(C14B)
Uanis(C15A) = Uanis(C15B)
5. Others
 Sof(C1B)=Sof(C2B)=Sof(H2B)=Sof(C3B)=Sof(C4B)=Sof(C5B)=Sof(H5B)=Sof(C6B)=
 Sof(H6B)=Sof(C8B)=Sof(H8B)=Sof(C7B)=Sof(H7B)=Sof(C9B)=Sof(C10B)=Sof(C11B)=
 Sof(H11B)=Sof(C12B)=Sof(H12B)=Sof(C13B)=Sof(H13B)=Sof(C14B)=Sof(H14B)=
 Sof(C15B)=Sof(H15B)=1-FVAR(1)
 Sof(C1A)=Sof(C2A)=Sof(H2A)=Sof(C3A)=Sof(C4A)=Sof(C5A)=Sof(H5A)=Sof(C6A)=
 Sof(H6A)=Sof(C7A)=Sof(H7A)=Sof(C8A)=Sof(H8A)=Sof(C9A)=Sof(C10A)=Sof(C11A)=
 Sof(H11A)=Sof(C12A)=Sof(H12A)=Sof(C13A)=Sof(H13A)=Sof(C14A)=Sof(H14A)=
 Sof(C15A)=Sof(H15A)=FVAR(1)
6.a Ternary CH refined with riding coordinates:
 C35(H35), C41(H41), C29(H29)
6.b Secondary CH2 refined with riding coordinates:
 C33(H33A,H33B), C34(H34A,H34B), C42(H42A,H42B), C17(H17A,H17B), C46(H46A,
 H46B), C45(H45A,H45B), C30(H30A,H30B), C44(H44A,H44B), C18(H18A,H18B),
 C36(H36A,H36B), C32(H32A,H32B), C31(H31A,H31B), C43(H43A,H43B), C40(H40A,H40B),
  C39(H39A,H39B), C37(H37A,H37B), C38(H38A,H38B)
6.c Aromatic/amide H refined with riding coordinates:
 C2A(H2A), C5A(H5A), C6A(H6A), C7A(H7A), C8A(H8A), C11A(H11A), C12A(H12A),
 C13A(H13A), C14A(H14A), C15A(H15A), C2B(H2B), C5B(H5B), C6B(H6B), C8B(H8B),
 C7B(H7B), C11B(H11B), C12B(H12B), C13B(H13B), C14B(H14B), C15B(H15B), C21(H21),
  C23(H23)
6.d Idealised Me refined as rotating group:
 C28(H28A,H28B,H28C), C26(H26A,H26B,H26C), C25(H25A,H25B,H25C), C27(H27A,H27B,
 H27C)
;
_olex2_computing_structure_refinement_long 'ShelXL (Sheldrick, 2008)'
_olex2_computing_structure_solution_long 'ShelXS (Sheldrick, 2008)'
_olex2_exptl_crystal_mounting_method 'mounted on a nylon loop'
_olex2_submission_special_instructions 'No special instructions were received'

loop_
_space_group_symop_operation_xyz
'x, y, z'
'-x, -y, -z'

loop_
_atom_site_label
_atom_site_type_symbol
_atom_site_fract_x
_atom_site_fract_y
_atom_site_fract_z
_atom_site_U_iso_or_equiv
_atom_site_adp_type
_atom_site_occupancy
_atom_site_site_symmetry_order
_atom_site_calc_flag
_atom_site_refinement_flags_posn
_atom_site_refinement_flags_occupancy
_atom_site_disorder_assembly
_atom_site_disorder_group
Ru1 Ru 0.29970(3) 0.41633(3) 0.16431(2) 0.04198(11) Uani 1 1 d . . . .
P1 P 0.46854(11) 0.56653(8) 0.24516(6) 0.0388(2) Uani 1 1 d . . . .
Cl1 Cl 0.48785(12) 0.37793(8) 0.10789(6) 0.0494(2) Uani 1 1 d . . . .
Cl2 Cl 0.11004(11) 0.49654(10) 0.18621(7) 0.0560(3) Uani 1 1 d . . . .
C1A C 0.2791(5) 0.3123(4) 0.2366(3) 0.0432(12) Uani 0.819(3) 1 d D P A 1
C2A C 0.1749(6) 0.3015(4) 0.2854(2) 0.0488(12) Uani 0.819(3) 1 d D P A 1
H2A H 0.1067 0.3444 0.2832 0.059 Uiso 0.819(3) 1 calc R P A 1
C3A C 0.1874(5) 0.2208(4) 0.3356(3) 0.0452(11) Uani 0.819(3) 1 d D P A 1
C4A C 0.3037(5) 0.1753(4) 0.3222(2) 0.0432(12) Uani 0.819(3) 1 d D P A 1
C5A C 0.3575(6) 0.0911(4) 0.3565(3) 0.0526(13) Uani 0.819(3) 1 d D P A 1
H5A H 0.3178 0.0552 0.3962 0.063 Uiso 0.819(3) 1 calc R P A 1
C6A C 0.4679(6) 0.0608(5) 0.3323(3) 0.0606(16) Uani 0.819(3) 1 d D P A 1
H6A H 0.5057 0.0039 0.3554 0.073 Uiso 0.819(3) 1 calc R P A 1
C7A C 0.5257(7) 0.1140(5) 0.2731(3) 0.0659(17) Uani 0.819(3) 1 d D P A 1
H7A H 0.6026 0.0923 0.2570 0.079 Uiso 0.819(3) 1 calc R P A 1
C8A C 0.4742(6) 0.1954(4) 0.2386(3) 0.0575(14) Uani 0.819(3) 1 d D P A 1
H8A H 0.5148 0.2296 0.1985 0.069 Uiso 0.819(3) 1 calc R P A 1
C9A C 0.3617(5) 0.2293(4) 0.2616(2) 0.0423(11) Uani 0.819(3) 1 d D P A 1
C10A C 0.0991(6) 0.1920(4) 0.3933(3) 0.0509(13) Uani 0.819(3) 1 d D P A 1
C11A C -0.0451(7) 0.1869(4) 0.3762(4) 0.0667(17) Uani 0.819(3) 1 d D P A 1
H11A H -0.0877 0.2018 0.3260 0.080 Uiso 0.819(3) 1 calc R P A 1
C12A C -0.1293(8) 0.1604(5) 0.4312(4) 0.0706(18) Uani 0.819(3) 1 d D P A 1
H12A H -0.2279 0.1569 0.4182 0.085 Uiso 0.819(3) 1 calc R P A 1
C13A C -0.0678(7) 0.1393(5) 0.5051(4) 0.0704(18) Uani 0.819(3) 1 d D P A 1
H13A H -0.1233 0.1226 0.5433 0.085 Uiso 0.819(3) 1 calc R P A 1
C14A C 0.0765(8) 0.1432(5) 0.5220(4) 0.076(2) Uani 0.819(3) 1 d D P A 1
H14A H 0.1193 0.1277 0.5719 0.091 Uiso 0.819(3) 1 calc R P A 1
C15A C 0.1595(7) 0.1696(5) 0.4665(3) 0.0666(17) Uani 0.819(3) 1 d D P A 1
H15A H 0.2579 0.1723 0.4792 0.080 Uiso 0.819(3) 1 calc R P A 1
C1B C 0.308(2) 0.3061(19) 0.2364(12) 0.0432(12) Uani 0.181(3) 1 d D P A 2
C2B C 0.415(2) 0.2447(14) 0.2386(10) 0.0488(12) Uani 0.181(3) 1 d D P A 2
H2B H 0.4808 0.2465 0.2057 0.059 Uiso 0.181(3) 1 calc R P A 2
C3B C 0.3979(17) 0.1807(13) 0.3020(9) 0.0452(11) Uani 0.181(3) 1 d D P A 2
C4B C 0.2865(15) 0.2005(13) 0.3381(9) 0.0432(12) Uani 0.181(3) 1 d D P A 2
C5B C 0.228(2) 0.1593(14) 0.4013(10) 0.0526(13) Uani 0.181(3) 1 d D P A 2
H5B H 0.2643 0.1058 0.4299 0.063 Uiso 0.181(3) 1 calc R P A 2
C6B C 0.119(2) 0.1974(16) 0.4207(11) 0.0606(16) Uani 0.181(3) 1 d D P A 2
H6B H 0.0806 0.1695 0.4633 0.073 Uiso 0.181(3) 1 calc R P A 2
C8B C 0.114(2) 0.3177(15) 0.3188(11) 0.0575(14) Uani 0.181(3) 1 d D P A 2
H8B H 0.0753 0.3711 0.2912 0.069 Uiso 0.181(3) 1 calc R P A 2
C7B C 0.060(2) 0.2768(16) 0.3800(11) 0.0659(17) Uani 0.181(3) 1 d D P A 2
H7B H -0.0161 0.3011 0.3951 0.079 Uiso 0.181(3) 1 calc R P A 2
C9B C 0.2276(17) 0.2810(13) 0.2962(9) 0.0423(11) Uani 0.181(3) 1 d D P A 2
C10B C 0.485(2) 0.1008(17) 0.3243(12) 0.0509(13) Uani 0.181(3) 1 d D P A 2
C11B C 0.551(2) 0.0572(19) 0.2726(15) 0.0667(17) Uani 0.181(3) 1 d D P A 2
H11B H 0.5372 0.0776 0.2209 0.080 Uiso 0.181(3) 1 calc R P A 2
C12B C 0.638(3) -0.0150(19) 0.2927(15) 0.0706(18) Uani 0.181(3) 1 d D P A 2
H12B H 0.6811 -0.0430 0.2553 0.085 Uiso 0.181(3) 1 calc R P A 2
C13B C 0.660(3) -0.046(2) 0.3680(13) 0.0704(18) Uani 0.181(3) 1 d D P A 2
H13B H 0.7190 -0.0947 0.3831 0.085 Uiso 0.181(3) 1 calc R P A 2
C14B C 0.594(3) -0.003(2) 0.4205(15) 0.076(2) Uani 0.181(3) 1 d D P A 2
H14B H 0.6076 -0.0237 0.4721 0.091 Uiso 0.181(3) 1 calc R P A 2
C15B C 0.508(3) 0.069(2) 0.3989(13) 0.0666(17) Uani 0.181(3) 1 d D P A 2
H15B H 0.4645 0.0963 0.4362 0.080 Uiso 0.181(3) 1 calc R P A 2
N2 N 0.1456(5) 0.3812(4) 0.0007(2) 0.0644(13) Uani 1 1 d . . . .
N1 N 0.0745(5) 0.2337(3) 0.0552(2) 0.0516(9) Uani 1 1 d . . . .
C33 C 0.6238(6) 0.7775(4) 0.0860(3) 0.0542(11) Uani 1 1 d . . . .
H33A H 0.6697 0.7637 0.0426 0.065 Uiso 1 1 calc R . . .
H33B H 0.6928 0.8320 0.1242 0.065 Uiso 1 1 calc R . . .
C34 C 0.5822(5) 0.6716(4) 0.1241(3) 0.0480(10) Uani 1 1 d . . . .
H34A H 0.6681 0.6456 0.1452 0.058 Uiso 1 1 calc R . . .
H34B H 0.5200 0.6152 0.0848 0.058 Uiso 1 1 calc R . . .
C35 C 0.4067(5) 0.6211(4) 0.3279(3) 0.0538(11) Uani 1 1 d . . . .
H35 H 0.3100 0.6308 0.3052 0.065 Uiso 1 1 calc R . . .
C42 C 0.7666(6) 0.6396(5) 0.3136(4) 0.0768(18) Uani 1 1 d . . . .
H42A H 0.7537 0.6624 0.3654 0.092 Uiso 1 1 calc R . . .
H42B H 0.7641 0.7015 0.2809 0.092 Uiso 1 1 calc R . . .
C19 C 0.0537(6) 0.1528(4) 0.1090(3) 0.0527(11) Uani 1 1 d . . . .
C21 C 0.1203(6) 0.0010(4) 0.1704(3) 0.0563(12) Uani 1 1 d . . . .
H21 H 0.1831 -0.0464 0.1800 0.068 Uiso 1 1 calc R . . .
C24 C -0.0625(6) 0.1427(4) 0.1451(3) 0.0628(13) Uani 1 1 d . . . .
C20 C 0.1434(6) 0.0808(4) 0.1184(2) 0.0526(11) Uani 1 1 d . . . .
C28 C 0.2162(6) 0.4908(4) -0.0094(3) 0.0543(11) Uani 1 1 d . . . .
H28A H 0.2807 0.4888 -0.0449 0.081 Uiso 1 1 calc GR . . .
H28B H 0.2701 0.5268 0.0408 0.081 Uiso 1 1 calc GR . . .
H28C H 0.1458 0.5314 -0.0308 0.081 Uiso 1 1 calc GR . . .
C41 C 0.6482(5) 0.5422(3) 0.2775(2) 0.0436(9) Uani 1 1 d . . . .
H41 H 0.6756 0.5182 0.2291 0.052 Uiso 1 1 calc R . . .
C17 C 0.0453(5) 0.3134(4) -0.0625(3) 0.0515(10) Uani 1 1 d . . . .
H17A H 0.0911 0.3002 -0.1061 0.062 Uiso 1 1 calc R . . .
H17B H -0.0352 0.3469 -0.0815 0.062 Uiso 1 1 calc R . . .
C29 C 0.5048(5) 0.6887(3) 0.1897(2) 0.0436(9) Uani 1 1 d . . . .
H29 H 0.5706 0.7475 0.2270 0.052 Uiso 1 1 calc R . . .
C46 C 0.6526(6) 0.4486(5) 0.3283(4) 0.0729(17) Uani 1 1 d . . . .
H46A H 0.5755 0.3852 0.3055 0.087 Uiso 1 1 calc R . . .
H46B H 0.6386 0.4701 0.3802 0.087 Uiso 1 1 calc R . . .
C23 C -0.0835(7) 0.0588(5) 0.1936(3) 0.0700(15) Uani 1 1 d . . . .
H23 H -0.1631 0.0487 0.2176 0.084 Uiso 1 1 calc R . . .
C16 C 0.1612(5) 0.3333(4) 0.0671(3) 0.0513(10) Uani 1 1 d . . . .
C26 C 0.2603(7) 0.0877(4) 0.0745(3) 0.0632(13) Uani 1 1 d . . . .
H26A H 0.2198 0.0649 0.0197 0.095 Uiso 1 1 calc GR . . .
H26B H 0.3216 0.0399 0.0955 0.095 Uiso 1 1 calc GR . . .
H26C H 0.3158 0.1629 0.0795 0.095 Uiso 1 1 calc GR . . .
C45 C 0.7951(7) 0.4179(5) 0.3355(5) 0.0819(19) Uani 1 1 d . . . .
H45A H 0.7969 0.3560 0.3682 0.098 Uiso 1 1 calc R . . .
H45B H 0.8070 0.3941 0.2836 0.098 Uiso 1 1 calc R . . .
C30 C 0.3744(6) 0.7321(5) 0.1590(3) 0.0580(12) Uani 1 1 d . . . .
H30A H 0.3285 0.7463 0.2023 0.070 Uiso 1 1 calc R . . .
H30B H 0.3059 0.6767 0.1213 0.070 Uiso 1 1 calc R . . .
C44 C 0.9141(6) 0.5107(5) 0.3700(4) 0.0767(17) Uani 1 1 d . . . .
H44A H 1.0052 0.4893 0.3721 0.092 Uiso 1 1 calc R . . .
H44B H 0.9069 0.5314 0.4235 0.092 Uiso 1 1 calc R . . .
C18 C -0.0018(8) 0.2096(5) -0.0254(3) 0.079(2) Uani 1 1 d . . . .
H18A H -0.1053 0.1925 -0.0286 0.095 Uiso 1 1 calc R . . .
H18B H 0.0242 0.1476 -0.0504 0.095 Uiso 1 1 calc R . . .
C36 C 0.3840(7) 0.5418(5) 0.3888(3) 0.0717(16) Uani 1 1 d . . . .
H36A H 0.4765 0.5296 0.4150 0.086 Uiso 1 1 calc R . . .
H36B H 0.3253 0.4711 0.3636 0.086 Uiso 1 1 calc R . . .
C32 C 0.4935(6) 0.8227(4) 0.0556(3) 0.0595(12) Uani 1 1 d . . . .
H32A H 0.5234 0.8934 0.0342 0.071 Uiso 1 1 calc R . . .
H32B H 0.4294 0.7718 0.0133 0.071 Uiso 1 1 calc R . . .
C22 C 0.0085(7) -0.0106(4) 0.2083(3) 0.0624(14) Uani 1 1 d . . . .
C31 C 0.4153(7) 0.8379(5) 0.1196(3) 0.0652(14) Uani 1 1 d . . . .
H31A H 0.3286 0.8626 0.0978 0.078 Uiso 1 1 calc R . . .
H31B H 0.4758 0.8953 0.1589 0.078 Uiso 1 1 calc R . . .
C43 C 0.9088(6) 0.6082(6) 0.3204(5) 0.096(3) Uani 1 1 d . . . .
H43A H 0.9859 0.6710 0.3443 0.116 Uiso 1 1 calc R . . .
H43B H 0.9233 0.5889 0.2681 0.116 Uiso 1 1 calc R . . .
C25 C -0.1588(8) 0.2198(6) 0.1325(4) 0.0849(19) Uani 1 1 d . . . .
H25A H -0.1038 0.2945 0.1476 0.127 Uiso 1 1 calc GR . . .
H25B H -0.2310 0.2019 0.1640 0.127 Uiso 1 1 calc GR . . .
H25C H -0.2048 0.2135 0.0777 0.127 Uiso 1 1 calc GR . . .
C40 C 0.4872(11) 0.7335(5) 0.3663(4) 0.095(3) Uani 1 1 d . . . .
H40A H 0.4944 0.7859 0.3261 0.114 Uiso 1 1 calc R . . .
H40B H 0.5843 0.7298 0.3912 0.114 Uiso 1 1 calc R . . .
C39 C 0.4150(13) 0.7747(7) 0.4270(4) 0.119(4) Uani 1 1 d . . . .
H39A H 0.4733 0.8454 0.4525 0.143 Uiso 1 1 calc R . . .
H39B H 0.3218 0.7863 0.4014 0.143 Uiso 1 1 calc R . . .
C37 C 0.3121(7) 0.5831(7) 0.4488(3) 0.094(2) Uani 1 1 d . . . .
H37A H 0.2162 0.5893 0.4234 0.113 Uiso 1 1 calc R . . .
H37B H 0.3020 0.5300 0.4884 0.113 Uiso 1 1 calc R . . .
C38 C 0.3951(8) 0.6924(6) 0.4876(3) 0.0771(18) Uani 1 1 d . . . .
H38A H 0.4886 0.6856 0.5163 0.093 Uiso 1 1 calc R . . .
H38B H 0.3442 0.7182 0.5251 0.093 Uiso 1 1 calc R . . .
C27 C -0.0117(8) -0.0968(5) 0.2652(3) 0.085(2) Uani 1 1 d . . . .
H27A H 0.0011 -0.1655 0.2432 0.128 Uiso 1 1 calc GR . . .
H27B H -0.1072 -0.1075 0.2758 0.128 Uiso 1 1 calc GR . . .
H27C H 0.0580 -0.0731 0.3136 0.128 Uiso 1 1 calc GR . . .

loop_
_atom_site_aniso_label
_atom_site_aniso_U_11
_atom_site_aniso_U_22
_atom_site_aniso_U_33
_atom_site_aniso_U_23
_atom_site_aniso_U_13
_atom_site_aniso_U_12
Ru1 0.04343(17) 0.04476(18) 0.03554(17) 0.01626(12) 0.00625(11) 0.00474(12)
P1 0.0396(5) 0.0451(5) 0.0339(5) 0.0126(4) 0.0102(4) 0.0101(4)
Cl1 0.0635(6) 0.0452(5) 0.0420(5) 0.0095(4) 0.0219(4) 0.0067(4)
Cl2 0.0437(5) 0.0595(6) 0.0685(7) 0.0321(5) 0.0120(5) 0.0149(4)
C1A 0.046(3) 0.044(2) 0.036(2) 0.0096(17) 0.005(2) 0.005(2)
C2A 0.060(3) 0.046(3) 0.044(3) 0.017(2) 0.017(2) 0.013(2)
C3A 0.052(3) 0.044(3) 0.039(2) 0.010(2) 0.012(2) 0.005(2)
C4A 0.055(3) 0.038(3) 0.032(2) 0.0077(19) 0.005(2) 0.003(2)
C5A 0.065(3) 0.047(3) 0.045(3) 0.017(2) 0.010(2) 0.011(2)
C6A 0.067(4) 0.063(4) 0.058(4) 0.025(3) 0.013(3) 0.026(3)
C7A 0.068(4) 0.074(4) 0.072(4) 0.026(3) 0.024(3) 0.038(3)
C8A 0.059(3) 0.068(4) 0.056(3) 0.027(3) 0.021(3) 0.025(3)
C9A 0.053(3) 0.039(2) 0.035(2) 0.015(2) 0.007(2) 0.012(2)
C10A 0.059(3) 0.058(3) 0.037(3) 0.013(2) 0.017(2) 0.008(2)
C11A 0.072(4) 0.075(4) 0.062(4) 0.021(3) 0.022(3) 0.025(3)
C12A 0.072(4) 0.074(4) 0.076(4) 0.018(4) 0.031(4) 0.025(3)
C13A 0.081(5) 0.075(4) 0.060(4) 0.021(3) 0.032(3) 0.011(3)
C14A 0.088(5) 0.093(5) 0.045(3) 0.015(3) 0.020(3) 0.009(4)
C15A 0.066(4) 0.081(4) 0.050(3) 0.015(3) 0.013(3) 0.008(3)
C1B 0.046(3) 0.044(2) 0.036(2) 0.0096(17) 0.005(2) 0.005(2)
C2B 0.060(3) 0.046(3) 0.044(3) 0.017(2) 0.017(2) 0.013(2)
C3B 0.052(3) 0.044(3) 0.039(2) 0.010(2) 0.012(2) 0.005(2)
C4B 0.055(3) 0.038(3) 0.032(2) 0.0077(19) 0.005(2) 0.003(2)
C5B 0.065(3) 0.047(3) 0.045(3) 0.017(2) 0.010(2) 0.011(2)
C6B 0.067(4) 0.063(4) 0.058(4) 0.025(3) 0.013(3) 0.026(3)
C8B 0.059(3) 0.068(4) 0.056(3) 0.027(3) 0.021(3) 0.025(3)
C7B 0.068(4) 0.074(4) 0.072(4) 0.026(3) 0.024(3) 0.038(3)
C9B 0.053(3) 0.039(2) 0.035(2) 0.015(2) 0.007(2) 0.012(2)
C10B 0.059(3) 0.058(3) 0.037(3) 0.013(2) 0.017(2) 0.008(2)
C11B 0.072(4) 0.075(4) 0.062(4) 0.021(3) 0.022(3) 0.025(3)
C12B 0.072(4) 0.074(4) 0.076(4) 0.018(4) 0.031(4) 0.025(3)
C13B 0.081(5) 0.075(4) 0.060(4) 0.021(3) 0.032(3) 0.011(3)
C14B 0.088(5) 0.093(5) 0.045(3) 0.015(3) 0.020(3) 0.009(4)
C15B 0.066(4) 0.081(4) 0.050(3) 0.015(3) 0.013(3) 0.008(3)
N2 0.078(3) 0.058(2) 0.039(2) 0.0215(17) -0.0115(19) -0.008(2)
N1 0.064(2) 0.0425(19) 0.0422(19) 0.0131(15) 0.0043(17) 0.0026(16)
C33 0.063(3) 0.050(2) 0.052(3) 0.020(2) 0.017(2) 0.013(2)
C34 0.058(3) 0.047(2) 0.044(2) 0.0143(18) 0.0197(19) 0.0121(19)
C35 0.052(3) 0.077(3) 0.039(2) 0.016(2) 0.0122(18) 0.024(2)
C42 0.050(3) 0.054(3) 0.113(5) 0.018(3) -0.013(3) 0.007(2)
C19 0.069(3) 0.043(2) 0.040(2) 0.0086(18) 0.009(2) -0.001(2)
C21 0.077(3) 0.041(2) 0.043(2) 0.0107(18) 0.012(2) -0.004(2)
C24 0.066(3) 0.059(3) 0.058(3) 0.011(2) 0.016(2) -0.001(2)
C20 0.075(3) 0.041(2) 0.037(2) 0.0072(17) 0.015(2) -0.002(2)
C28 0.065(3) 0.050(2) 0.040(2) 0.0175(19) 0.0017(19) 0.002(2)
C41 0.048(2) 0.047(2) 0.040(2) 0.0137(17) 0.0140(17) 0.0114(17)
C17 0.055(3) 0.056(3) 0.041(2) 0.0118(19) 0.0036(18) 0.009(2)
C29 0.051(2) 0.042(2) 0.042(2) 0.0123(17) 0.0146(17) 0.0145(17)
C46 0.048(3) 0.075(4) 0.091(4) 0.048(3) 0.004(3) 0.006(2)
C23 0.082(4) 0.057(3) 0.063(3) 0.010(2) 0.024(3) -0.009(3)
C16 0.057(3) 0.053(2) 0.040(2) 0.0181(19) 0.0051(18) 0.008(2)
C26 0.093(4) 0.047(3) 0.053(3) 0.014(2) 0.029(3) 0.008(2)
C45 0.057(3) 0.067(3) 0.119(5) 0.035(3) -0.002(3) 0.022(3)
C30 0.062(3) 0.067(3) 0.056(3) 0.025(2) 0.022(2) 0.028(2)
C44 0.043(3) 0.086(4) 0.102(5) 0.031(3) 0.007(3) 0.018(3)
C18 0.098(5) 0.065(3) 0.050(3) 0.019(2) -0.013(3) -0.014(3)
C36 0.093(4) 0.070(3) 0.043(3) 0.008(2) 0.025(3) -0.009(3)
C32 0.073(3) 0.056(3) 0.053(3) 0.025(2) 0.017(2) 0.016(2)
C22 0.086(4) 0.049(3) 0.039(2) 0.0075(19) 0.014(2) -0.014(2)
C31 0.086(4) 0.063(3) 0.062(3) 0.026(3) 0.024(3) 0.041(3)
C43 0.042(3) 0.089(4) 0.145(7) 0.058(5) -0.001(3) -0.004(3)
C25 0.071(4) 0.081(4) 0.103(5) 0.021(4) 0.022(4) 0.010(3)
C40 0.176(9) 0.065(4) 0.060(4) 0.014(3) 0.057(4) 0.033(4)
C39 0.230(12) 0.109(6) 0.066(4) 0.030(4) 0.071(6) 0.100(7)
C37 0.062(3) 0.165(7) 0.045(3) 0.010(4) 0.021(3) -0.005(4)
C38 0.097(5) 0.103(5) 0.047(3) 0.009(3) 0.033(3) 0.041(4)
C27 0.114(5) 0.070(4) 0.056(3) 0.022(3) 0.022(3) -0.020(3)

loop_
_atom_type_symbol
_atom_type_description
_atom_type_scat_dispersion_real
_atom_type_scat_dispersion_imag
_atom_type_scat_source
C C 0.0181 0.0091 'International Tables Vol C Tables 4.2.6.8 and 6.1.1.4'
H H 0.0000 0.0000 'International Tables Vol C Tables 4.2.6.8 and 6.1.1.4'
N N 0.0311 0.0180 'International Tables Vol C Tables 4.2.6.8 and 6.1.1.4'
P P 0.2955 0.4335 'International Tables Vol C Tables 4.2.6.8 and 6.1.1.4'
Cl Cl 0.3639 0.7018 'International Tables Vol C Tables 4.2.6.8 and 6.1.1.4'
Ru Ru 0.0552 3.2960 'International Tables Vol C Tables 4.2.6.8 and 6.1.1.4'

loop_
_exptl_crystal_face_index_h
_exptl_crystal_face_index_k
_exptl_crystal_face_index_l
_exptl_crystal_face_perp_dist
_exptl_oxdiff_crystal_face_indexfrac_h
_exptl_oxdiff_crystal_face_indexfrac_k
_exptl_oxdiff_crystal_face_indexfrac_l
_exptl_oxdiff_crystal_face_x
_exptl_oxdiff_crystal_face_y
_exptl_oxdiff_crystal_face_z
0 8 0 0.0299 -0.0143 8.0005 0.0016 0.0846 0.1405 -0.9895
0 -8 0 0.0299 0.0143 -8.0005 -0.0016 -0.0846 -0.1405 0.9895
6 -1 -5 0.1301 5.9973 -1.0055 -5.0013 0.1972 0.9474 0.0919
-6 1 5 0.1523 -5.9973 1.0055 5.0013 -0.1972 -0.9474 -0.0919
-3 -6 2 0.0999 -2.9871 -5.9983 1.9987 -0.1235 -0.5856 0.7659
6 1 -5 0.1302 5.9938 0.9946 -5.0009 0.2184 0.9825 -0.1555
-2 2 -10 0.0721 -2.0039 1.9856 -10.0136 0.9761 -0.2345 -0.0539
2 -2 10 0.0721 2.0039 -1.9856 10.0136 -0.9761 0.2345 0.0539
0 6 6 0.0330 -0.0098 6.0088 6.0086 -0.4633 0.0786 -0.8362
0 -6 -6 0.0330 0.0098 -6.0088 -6.0086 0.4633 -0.0786 0.8362

loop_
_geom_angle_atom_site_label_1
_geom_angle_atom_site_label_2
_geom_angle_atom_site_label_3
_geom_angle
Cl1 Ru1 P1 89.17(4)
Cl1 Ru1 Cl2 160.31(4)
Cl2 Ru1 P1 89.53(4)
C1A Ru1 P1 100.35(14)
C1A Ru1 Cl1 103.15(17)
C1A Ru1 Cl2 96.41(17)
C1A Ru1 C16 101.03(18)
C1B Ru1 P1 98.0(6)
C1B Ru1 Cl1 94.1(6)
C1B Ru1 Cl2 105.5(6)
C1B Ru1 C16 103.3(6)
C16 Ru1 P1 158.57(13)
C16 Ru1 Cl1 87.39(15)
C16 Ru1 Cl2 86.67(15)
C35 P1 Ru1 115.38(17)
C35 P1 C41 110.4(2)
C35 P1 C29 101.8(2)
C41 P1 Ru1 114.77(15)
C41 P1 C29 101.94(19)
C29 P1 Ru1 110.91(15)
C2A C1A Ru1 124.1(4)
C2A C1A C9A 104.4(5)
C9A C1A Ru1 131.4(4)
C1A C2A H2A 124.2
C3A C2A C1A 111.7(5)
C3A C2A H2A 124.2
C2A C3A C4A 107.6(5)
C2A C3A C10A 124.6(5)
C4A C3A C10A 127.7(4)
C5A C4A C3A 130.2(5)
C5A C4A C9A 120.9(5)
C9A C4A C3A 108.8(4)
C4A C5A H5A 120.4
C6A C5A C4A 119.3(5)
C6A C5A H5A 120.4
C5A C6A H6A 120.0
C5A C6A C7A 120.0(6)
C7A C6A H6A 120.0
C6A C7A H7A 119.2
C8A C7A C6A 121.6(6)
C8A C7A H7A 119.2
C7A C8A H8A 119.8
C7A C8A C9A 120.3(5)
C9A C8A H8A 119.8
C4A C9A C1A 107.4(4)
C8A C9A C1A 134.7(5)
C8A C9A C4A 117.9(4)
C11A C10A C3A 121.4(5)
C15A C10A C3A 120.1(5)
C15A C10A C11A 118.5(6)
C10A C11A H11A 119.2
C10A C11A C12A 121.6(6)
C12A C11A H11A 119.2
C11A C12A H12A 120.2
C13A C12A C11A 119.7(7)
C13A C12A H12A 120.2
C12A C13A H13A 120.6
C14A C13A C12A 118.8(6)
C14A C13A H13A 120.6
C13A C14A H14A 119.5
C13A C14A C15A 121.0(6)
C15A C14A H14A 119.5
C10A C15A C14A 120.5(6)
C10A C15A H15A 119.8
C14A C15A H15A 119.8
C2B C1B Ru1 118.8(13)
C2B C1B C9B 112(2)
C9B C1B Ru1 128.4(17)
C1B C2B H2B 128.5
C3B C2B C1B 103(2)
C3B C2B H2B 128.5
C2B C3B C4B 112.4(17)
C2B C3B C10B 121.9(16)
C4B C3B C10B 125.7(16)
C3B C4B C9B 106.9(14)
C5B C4B C3B 134.8(16)
C5B C4B C9B 118.3(10)
C4B C5B H5B 120.3
C6B C5B C4B 119.4(11)
C6B C5B H5B 120.3
C5B C6B H6B 118.6
C5B C6B C7B 122.8(12)
C7B C6B H6B 118.6
C7B C8B H8B 119.8
C7B C8B C9B 120.3(11)
C9B C8B H8B 119.8
C6B C7B H7B 120.4
C8B C7B C6B 119.2(11)
C8B C7B H7B 120.4
C4B C9B C1B 105.2(17)
C8B C9B C1B 134.8(17)
C8B C9B C4B 120.0(11)
C11B C10B C3B 121.9(18)
C15B C10B C3B 121.8(19)
C15B C10B C11B 116(2)
C10B C11B H11B 118.4
C10B C11B C12B 123(2)
C12B C11B H11B 118.4
C11B C12B H12B 120.3
C13B C12B C11B 119(3)
C13B C12B H12B 120.3
C12B C13B H13B 120.9
C14B C13B C12B 118(3)
C14B C13B H13B 120.9
C13B C14B H14B 119.4
C13B C14B C15B 121(3)
C15B C14B H14B 119.4
C10B C15B C14B 122(2)
C10B C15B H15B 119.1
C14B C15B H15B 119.1
C28 N2 C17 121.2(4)
C16 N2 C28 125.0(4)
C16 N2 C17 113.8(4)
C19 N1 C18 119.5(4)
C16 N1 C19 128.6(4)
C16 N1 C18 111.9(4)
H33A C33 H33B 108.1
C34 C33 H33A 109.5
C34 C33 H33B 109.5
C34 C33 C32 110.8(4)
C32 C33 H33A 109.5
C32 C33 H33B 109.5
C33 C34 H34A 109.4
C33 C34 H34B 109.4
C33 C34 C29 111.1(4)
H34A C34 H34B 108.0
C29 C34 H34A 109.4
C29 C34 H34B 109.4
P1 C35 H35 104.6
C36 C35 P1 113.9(4)
C36 C35 H35 104.6
C36 C35 C40 110.0(4)
C40 C35 P1 117.6(4)
C40 C35 H35 104.6
H42A C42 H42B 108.3
C41 C42 H42A 109.8
C41 C42 H42B 109.8
C41 C42 C43 109.3(5)
C43 C42 H42A 109.8
C43 C42 H42B 109.8
C24 C19 N1 119.1(5)
C20 C19 N1 118.2(5)
C20 C19 C24 122.5(4)
C20 C21 H21 119.1
C22 C21 H21 119.1
C22 C21 C20 121.7(6)
C19 C24 C25 121.3(5)
C23 C24 C19 117.2(6)
C23 C24 C25 121.6(6)
C19 C20 C21 117.6(5)
C19 C20 C26 121.6(4)
C21 C20 C26 120.8(5)
N2 C28 H28A 109.5
N2 C28 H28B 109.5
N2 C28 H28C 109.5
H28A C28 H28B 109.5
H28A C28 H28C 109.5
H28B C28 H28C 109.5
P1 C41 H41 104.9
C42 C41 P1 117.6(3)
C42 C41 H41 104.9
C46 C41 P1 113.9(3)
C46 C41 C42 109.2(4)
C46 C41 H41 104.9
N2 C17 H17A 111.3
N2 C17 H17B 111.3
N2 C17 C18 102.5(4)
H17A C17 H17B 109.2
C18 C17 H17A 111.3
C18 C17 H17B 111.3
P1 C29 H29 106.4
C34 C29 P1 113.0(3)
C34 C29 H29 106.4
C30 C29 P1 113.9(3)
C30 C29 C34 110.3(4)
C30 C29 H29 106.4
C41 C46 H46A 109.7
C41 C46 H46B 109.7
C41 C46 C45 109.6(5)
H46A C46 H46B 108.2
C45 C46 H46A 109.7
C45 C46 H46B 109.7
C24 C23 H23 118.9
C22 C23 C24 122.1(6)
C22 C23 H23 118.9
N2 C16 Ru1 119.8(3)
N2 C16 N1 108.1(4)
N1 C16 Ru1 132.1(3)
C20 C26 H26A 109.5
C20 C26 H26B 109.5
C20 C26 H26C 109.5
H26A C26 H26B 109.5
H26A C26 H26C 109.5
H26B C26 H26C 109.5
C46 C45 H45A 109.3
C46 C45 H45B 109.3
H45A C45 H45B 108.0
C44 C45 C46 111.6(6)
C44 C45 H45A 109.3
C44 C45 H45B 109.3
C29 C30 H30A 109.5
C29 C30 H30B 109.5
C29 C30 C31 110.6(5)
H30A C30 H30B 108.1
C31 C30 H30A 109.5
C31 C30 H30B 109.5
C45 C44 H44A 109.8
C45 C44 H44B 109.8
C45 C44 C43 109.3(5)
H44A C44 H44B 108.3
C43 C44 H44A 109.8
C43 C44 H44B 109.8
N1 C18 C17 103.7(4)
N1 C18 H18A 111.0
N1 C18 H18B 111.0
C17 C18 H18A 111.0
C17 C18 H18B 111.0
H18A C18 H18B 109.0
C35 C36 H36A 109.2
C35 C36 H36B 109.2
C35 C36 C37 111.9(6)
H36A C36 H36B 107.9
C37 C36 H36A 109.2
C37 C36 H36B 109.2
C33 C32 H32A 109.5
C33 C32 H32B 109.5
H32A C32 H32B 108.1
C31 C32 C33 110.8(4)
C31 C32 H32A 109.5
C31 C32 H32B 109.5
C21 C22 C23 118.7(5)
C21 C22 C27 120.2(6)
C23 C22 C27 121.0(6)
C30 C31 H31A 109.2
C30 C31 H31B 109.2
C32 C31 C30 112.0(4)
C32 C31 H31A 109.2
C32 C31 H31B 109.2
H31A C31 H31B 107.9
C42 C43 C44 110.7(5)
C42 C43 H43A 109.5
C42 C43 H43B 109.5
C44 C43 H43A 109.5
C44 C43 H43B 109.5
H43A C43 H43B 108.1
C24 C25 H25A 109.5
C24 C25 H25B 109.5
C24 C25 H25C 109.5
H25A C25 H25B 109.5
H25A C25 H25C 109.5
H25B C25 H25C 109.5
C35 C40 H40A 109.1
C35 C40 H40B 109.1
C35 C40 C39 112.3(7)
H40A C40 H40B 107.9
C39 C40 H40A 109.1
C39 C40 H40B 109.1
C40 C39 H39A 109.6
C40 C39 H39B 109.6
H39A C39 H39B 108.1
C38 C39 C40 110.4(5)
C38 C39 H39A 109.6
C38 C39 H39B 109.6
C36 C37 H37A 109.3
C36 C37 H37B 109.3
H37A C37 H37B 108.0
C38 C37 C36 111.5(5)
C38 C37 H37A 109.3
C38 C37 H37B 109.3
C39 C38 H38A 109.7
C39 C38 H38B 109.7
C37 C38 C39 110.0(6)
C37 C38 H38A 109.7
C37 C38 H38B 109.7
H38A C38 H38B 108.2
C22 C27 H27A 109.5
C22 C27 H27B 109.5
C22 C27 H27C 109.5
H27A C27 H27B 109.5
H27A C27 H27C 109.5
H27B C27 H27C 109.5

loop_
_geom_bond_atom_site_label_1
_geom_bond_atom_site_label_2
_geom_bond_distance
Ru1 P1 2.4378(11)
Ru1 Cl1 2.3992(12)
Ru1 Cl2 2.4020(12)
Ru1 C1A 1.871(6)
Ru1 C1B 1.92(3)
Ru1 C16 2.068(5)
P1 C35 1.853(5)
P1 C41 1.856(5)
P1 C29 1.863(4)
C1A C2A 1.452(6)
C1A C9A 1.494(6)
C2A H2A 0.9500
C2A C3A 1.385(6)
C3A C4A 1.446(6)
C3A C10A 1.470(7)
C4A C5A 1.398(6)
C4A C9A 1.433(6)
C5A H5A 0.9500
C5A C6A 1.367(7)
C6A H6A 0.9500
C6A C7A 1.407(7)
C7A H7A 0.9500
C7A C8A 1.359(6)
C8A H8A 0.9500
C8A C9A 1.397(6)
C10A C11A 1.389(7)
C10A C15A 1.384(6)
C11A H11A 0.9500
C11A C12A 1.400(7)
C12A H12A 0.9500
C12A C13A 1.392(7)
C13A H13A 0.9500
C13A C14A 1.392(8)
C14A H14A 0.9500
C14A C15A 1.398(7)
C15A H15A 0.9500
C1B C2B 1.435(10)
C1B C9B 1.445(10)
C2B H2B 0.9500
C2B C3B 1.420(10)
C3B C4B 1.435(10)
C3B C10B 1.478(10)
C4B C5B 1.417(9)
C4B C9B 1.438(9)
C5B H5B 0.9500
C5B C6B 1.369(9)
C6B H6B 0.9500
C6B C7B 1.416(9)
C8B H8B 0.9500
C8B C7B 1.363(9)
C8B C9B 1.423(9)
C7B H7B 0.9500
C10B C11B 1.386(10)
C10B C15B 1.385(10)
C11B H11B 0.9500
C11B C12B 1.391(10)
C12B H12B 0.9500
C12B C13B 1.389(10)
C13B H13B 0.9500
C13B C14B 1.386(10)
C14B H14B 0.9500
C14B C15B 1.387(10)
C15B H15B 0.9500
N2 C28 1.443(6)
N2 C17 1.450(6)
N2 C16 1.336(5)
N1 C19 1.430(5)
N1 C16 1.343(6)
N1 C18 1.464(6)
C33 H33A 0.9900
C33 H33B 0.9900
C33 C34 1.530(6)
C33 C32 1.535(7)
C34 H34A 0.9900
C34 H34B 0.9900
C34 C29 1.538(6)
C35 H35 1.0000
C35 C36 1.512(7)
C35 C40 1.530(9)
C42 H42A 0.9900
C42 H42B 0.9900
C42 C41 1.524(7)
C42 C43 1.527(9)
C19 C24 1.402(8)
C19 C20 1.395(8)
C21 H21 0.9500
C21 C20 1.400(6)
C21 C22 1.382(8)
C24 C23 1.392(7)
C24 C25 1.498(9)
C20 C26 1.500(7)
C28 H28A 0.9800
C28 H28B 0.9800
C28 H28C 0.9800
C41 H41 1.0000
C41 C46 1.513(6)
C17 H17A 0.9900
C17 H17B 0.9900
C17 C18 1.510(7)
C29 H29 1.0000
C29 C30 1.524(6)
C46 H46A 0.9900
C46 H46B 0.9900
C46 C45 1.526(8)
C23 H23 0.9500
C23 C22 1.392(9)
C26 H26A 0.9800
C26 H26B 0.9800
C26 H26C 0.9800
C45 H45A 0.9900
C45 H45B 0.9900
C45 C44 1.486(9)
C30 H30A 0.9900
C30 H30B 0.9900
C30 C31 1.541(7)
C44 H44A 0.9900
C44 H44B 0.9900
C44 C43 1.541(8)
C18 H18A 0.9900
C18 H18B 0.9900
C36 H36A 0.9900
C36 H36B 0.9900
C36 C37 1.519(9)
C32 H32A 0.9900
C32 H32B 0.9900
C32 C31 1.516(7)
C22 C27 1.516(7)
C31 H31A 0.9900
C31 H31B 0.9900
C43 H43A 0.9900
C43 H43B 0.9900
C25 H25A 0.9800
C25 H25B 0.9800
C25 H25C 0.9800
C40 H40A 0.9900
C40 H40B 0.9900
C40 C39 1.530(9)
C39 H39A 0.9900
C39 H39B 0.9900
C39 C38 1.528(9)
C37 H37A 0.9900
C37 H37B 0.9900
C37 C38 1.507(10)
C38 H38A 0.9900
C38 H38B 0.9900
C27 H27A 0.9800
C27 H27B 0.9800
C27 H27C 0.9800

loop_
_geom_torsion_atom_site_label_1
_geom_torsion_atom_site_label_2
_geom_torsion_atom_site_label_3
_geom_torsion_atom_site_label_4
_geom_torsion
Ru1 P1 C35 C36 66.3(4)
Ru1 P1 C35 C40 -162.8(4)
Ru1 P1 C41 C42 167.5(4)
Ru1 P1 C41 C46 -62.8(4)
Ru1 P1 C29 C34 -66.4(3)
Ru1 P1 C29 C30 60.5(4)
Ru1 C1A C2A C3A -177.5(3)
Ru1 C1A C9A C4A 176.7(4)
Ru1 C1A C9A C8A -4.4(7)
Ru1 C1B C2B C3B 174.6(12)
Ru1 C1B C9B C4B -173.8(14)
Ru1 C1B C9B C8B 5.8(16)
P1 Ru1 C1A C2A 89.3(2)
P1 Ru1 C1A C9A -86.8(3)
P1 C35 C36 C37 -171.1(4)
P1 C35 C40 C39 173.1(5)
P1 C41 C46 C45 166.4(4)
P1 C29 C30 C31 175.5(4)
Cl1 Ru1 C1A C2A -179.08(19)
Cl1 Ru1 C1A C9A 4.8(4)
Cl2 Ru1 C1A C2A -1.4(2)
Cl2 Ru1 C1A C9A -177.5(3)
C1A C2A C3A C4A 0.72(17)
C1A C2A C3A C10A 178.7(4)
C2A C1A C9A C4A 0.0(3)
C2A C1A C9A C8A 178.9(4)
C2A C3A C4A C5A -178.7(4)
C2A C3A C4A C9A -0.7(3)
C2A C3A C10A C11A 40.8(5)
C2A C3A C10A C15A -138.8(4)
C3A C4A C5A C6A 178.5(4)
C3A C4A C9A C1A 0.4(4)
C3A C4A C9A C8A -178.7(3)
C3A C10A C11A C12A -179.4(5)
C3A C10A C15A C14A 179.4(5)
C4A C3A C10A C11A -141.6(4)
C4A C3A C10A C15A 38.7(6)
C4A C5A C6A C7A -0.3(6)
C5A C4A C9A C1A 178.6(3)
C5A C4A C9A C8A -0.5(6)
C5A C6A C7A C8A -0.2(7)
C6A C7A C8A C9A 0.4(7)
C7A C8A C9A C1A -178.9(4)
C7A C8A C9A C4A -0.1(6)
C9A C1A C2A C3A -0.46(16)
C9A C4A C5A C6A 0.7(6)
C10A C3A C4A C5A 3.4(7)
C10A C3A C4A C9A -178.6(4)
C10A C11A C12A C13A 0.5(3)
C11A C10A C15A C14A -0.3(5)
C11A C12A C13A C14A -1.2(5)
C12A C13A C14A C15A 1.1(7)
C13A C14A C15A C10A -0.4(7)
C15A C10A C11A C12A 0.3(3)
C1B Ru1 C1A C2A 166(4)
C1B Ru1 C1A C9A -11(4)
C1B C2B C3B C4B -0.1(2)
C1B C2B C3B C10B 177.9(16)
C2B C1B C9B C4B 0.2(4)
C2B C1B C9B C8B 179.9(5)
C2B C3B C4B C5B 179.8(5)
C2B C3B C4B C9B 0.2(4)
C2B C3B C10B C11B -22(2)
C2B C3B C10B C15B 155.6(12)
C3B C4B C5B C6B -180.0(5)
C3B C4B C9B C1B -0.3(5)
C3B C4B C9B C8B -180.0(4)
C3B C10B C11B C12B 178(2)
C3B C10B C15B C14B -178(2)
C4B C3B C10B C11B 155.8(11)
C4B C3B C10B C15B -27(2)
C4B C5B C6B C7B 0.3(8)
C5B C4B C9B C1B -179.9(4)
C5B C4B C9B C8B 0.4(7)
C5B C6B C7B C8B -0.1(8)
C7B C8B C9B C1B -179.8(5)
C7B C8B C9B C4B -0.2(8)
C9B C1B C2B C3B -0.1(2)
C9B C4B C5B C6B -0.4(7)
C9B C8B C7B C6B 0.1(8)
C10B C3B C4B C5B 1.9(19)
C10B C3B C4B C9B -177.7(17)
C10B C11B C12B C13B -0.1(3)
C11B C10B C15B C14B 0.1(7)
C11B C12B C13B C14B 0.3(7)
C12B C13B C14B C15B -0.3(9)
C13B C14B C15B C10B 0.1(9)
C15B C10B C11B C12B -0.1(3)
N2 C17 C18 N1 2.0(7)
N1 C19 C24 C23 176.4(4)
N1 C19 C24 C25 -4.4(8)
N1 C19 C20 C21 -179.0(4)
N1 C19 C20 C26 0.8(7)
C33 C34 C29 P1 -173.9(3)
C33 C34 C29 C30 57.4(5)
C33 C32 C31 C30 -55.3(7)
C34 C33 C32 C31 55.5(6)
C34 C29 C30 C31 -56.3(6)
C35 P1 C41 C42 -60.0(5)
C35 P1 C41 C46 69.7(5)
C35 P1 C29 C34 170.3(3)
C35 P1 C29 C30 -62.8(4)
C35 C36 C37 C38 -57.3(8)
C35 C40 C39 C38 55.8(11)
C42 C41 C46 C45 -59.8(7)
C19 N1 C16 Ru1 -0.6(9)
C19 N1 C16 N2 -179.6(5)
C19 N1 C18 C17 179.0(5)
C19 C24 C23 C22 1.9(8)
C24 C19 C20 C21 -4.7(7)
C24 C19 C20 C26 175.1(5)
C24 C23 C22 C21 -3.1(8)
C24 C23 C22 C27 176.2(5)
C20 C19 C24 C23 2.1(8)
C20 C19 C24 C25 -178.6(5)
C20 C21 C22 C23 0.3(7)
C20 C21 C22 C27 -178.9(5)
C28 N2 C17 C18 -179.0(6)
C28 N2 C16 Ru1 -1.9(8)
C28 N2 C16 N1 177.3(5)
C41 P1 C35 C36 -65.9(5)
C41 P1 C35 C40 65.1(5)
C41 P1 C29 C34 56.2(4)
C41 P1 C29 C30 -176.9(3)
C41 C42 C43 C44 -58.6(8)
C41 C46 C45 C44 59.7(8)
C17 N2 C16 Ru1 179.9(4)
C17 N2 C16 N1 -1.0(7)
C29 P1 C35 C36 -173.5(4)
C29 P1 C35 C40 -42.6(5)
C29 P1 C41 C42 47.6(5)
C29 P1 C41 C46 177.2(4)
C29 C30 C31 C32 56.1(6)
C46 C45 C44 C43 -57.3(8)
C16 Ru1 C1A C2A -89.2(3)
C16 Ru1 C1A C9A 94.6(4)
C16 N2 C17 C18 -0.7(7)
C16 N1 C19 C24 98.6(7)
C16 N1 C19 C20 -86.9(7)
C16 N1 C18 C17 -2.7(7)
C45 C44 C43 C42 57.1(9)
C18 N1 C19 C24 -83.5(7)
C18 N1 C19 C20 91.0(6)
C18 N1 C16 Ru1 -178.7(5)
C18 N1 C16 N2 2.4(7)
C36 C35 C40 C39 -54.3(8)
C36 C37 C38 C39 57.6(8)
C32 C33 C34 C29 -56.7(5)
C22 C21 C20 C19 3.4(7)
C22 C21 C20 C26 -176.4(5)
C43 C42 C41 P1 -168.2(4)
C43 C42 C41 C46 59.9(7)
C25 C24 C23 C22 -177.3(6)
C40 C35 C36 C37 54.3(7)
C40 C39 C38 C37 -56.6(10)
